data_7026935
loop_
_publ_author_name
'Alberding, Brian G.'
'Chisholm, Malcolm H.'
'Gallucci, Judith C.'
'Gustafson, Terry L.'
'Reed, Carly R.'
'Turro, Claudia'

_publ_section_title
;
 Concerning the photophysical properties of Re2(4+) and Re2(6+)
 carboxylate compounds.
;
_journal_issue 48
_journal_name_full 'Dalton transactions (Cambridge, England : 2003)'
_journal_page_first 11587
_journal_page_last 11593
_journal_paper_doi 10.1039/c0dt00968g
_journal_volume 39
_journal_year 2010
_chemical_compound_source 'synthesis as described'
_chemical_formula_moiety 'C64 H52 Cl2 N2 O8 P4 Re2, 2(C4 H8 O)'
_chemical_formula_sum 'C72 H68 Cl2 N2 O10 P4 Re2'
_chemical_formula_weight 1688.46
_chemical_name_common 'Chisholm 1708'
_chemical_name_systematic
;
?
;
_space_group_IT_number 15
_symmetry_cell_setting monoclinic
_symmetry_Int_Tables_number 15
_symmetry_space_group_name_Hall '-C 2yc'
_symmetry_space_group_name_H-M 'C 1 2/c 1'
_atom_sites_solution_hydrogens geom
_atom_sites_solution_primary direct
_atom_sites_solution_secondary difmap
_audit_conform_dict_location ftp://ftp.iucr.org/pub/cif_core.dic
_audit_conform_dict_name cif_core.dic
_audit_conform_dict_version 2.4
_audit_creation_date 2010-07-23T14:55:26-00:00
_audit_creation_method 'WinGX routine CIF_UPDATE'
_cell_angle_alpha 90
_cell_angle_beta 124.225(3)
_cell_angle_gamma 90
_cell_formula_units_Z 4
_cell_length_a 31.062(7)
_cell_length_b 10.454(3)
_cell_length_c 24.183(6)
_cell_measurement_temperature 150(2)
_cell_measurement_wavelength 0.77490
_cell_volume 6493(3)
_computing_cell_refinement 'Bruker SAINT v7.56A'
_computing_data_collection 'Bruker APEX2 v2008.5.0'
_computing_data_reduction 'Bruker SAINT v7.56A'
_computing_molecular_graphics 'Ortep-3 for Windows (Farrugia, 1997)'
_computing_publication_material 'WinGX publication routines (Farrugia, 1999)'
_computing_structure_refinement 'SHELXL-97 (Sheldrick, 2008)'
_computing_structure_solution 'SHELXS-97 (Sheldrick, 2008'
_diffrn_ambient_temperature 150(2)
_diffrn_measured_fraction_theta_full 0.995
_diffrn_measured_fraction_theta_max 0.995
_diffrn_measurement_device_type 'Bruker APEXII'
_diffrn_measurement_method 'omega scans'
_diffrn_radiation_monochromator graphite
_diffrn_radiation_probe x-ray
_diffrn_radiation_type synchrotron
_diffrn_radiation_wavelength 0.7749
_diffrn_reflns_av_R_equivalents 0.1314
_diffrn_reflns_av_unetI/netI 0.0966
_diffrn_reflns_limit_h_max 38
_diffrn_reflns_limit_h_min -38
_diffrn_reflns_limit_k_max 13
_diffrn_reflns_limit_k_min -13
_diffrn_reflns_limit_l_max 30
_diffrn_reflns_limit_l_min -30
_diffrn_reflns_number 34819
_diffrn_reflns_theta_full 29.12
_diffrn_reflns_theta_max 29.12
_diffrn_reflns_theta_min 3.97
_exptl_absorpt_coefficient_mu 4.769
_exptl_absorpt_correction_T_max 0.746
_exptl_absorpt_correction_T_min 0.546
_exptl_absorpt_correction_type multi-scan
_exptl_absorpt_process_details SADABS-2008/1
_exptl_crystal_colour orange-brown
_exptl_crystal_density_diffrn 1.727
_exptl_crystal_density_method 'not measured'
_exptl_crystal_description blade
_exptl_crystal_F_000 3352
_exptl_crystal_size_max 0.08
_exptl_crystal_size_mid 0.03
_exptl_crystal_size_min 0.01
_refine_diff_density_max 1.512
_refine_diff_density_min -2.242
_refine_diff_density_rms 0.167
_refine_ls_extinction_method none
_refine_ls_goodness_of_fit_ref 0.971
_refine_ls_hydrogen_treatment constr
_refine_ls_matrix_type full
_refine_ls_number_parameters 415
_refine_ls_number_reflns 6692
_refine_ls_number_restraints 0
_refine_ls_restrained_S_all 0.971
_refine_ls_R_factor_all 0.104
_refine_ls_R_factor_gt 0.05
_refine_ls_shift/su_max 0.002
_refine_ls_shift/su_mean 0
_refine_ls_structure_factor_coef Fsqd
_refine_ls_weighting_details 'w=1/[\s^2^(Fo^2^)+(0.0524P)^2^+0.0000P] where P=(Fo^2^+2Fc^2^)/3'
_refine_ls_weighting_scheme calc
_refine_ls_wR_factor_gt 0.1002
_refine_ls_wR_factor_ref 0.1197
_reflns_number_gt 4112
_reflns_number_total 6692
_reflns_threshold_expression >2\s(I)
_cod_data_source_file c0dt00968g.txt
_cod_data_source_block shelxl
_cod_original_sg_symbol_H-M C2/c
_cod_database_code 7026935

loop_
_symmetry_equiv_pos_as_xyz
'x, y, z'
'x, -y, z+1/2'
'x+1/2, y+1/2, z'
'x+1/2, -y+1/2, z+1/2'
'-x, -y, -z'
'-x, y, -z-1/2'
'-x+1/2, -y+1/2, -z'
'-x+1/2, y+1/2, -z-1/2'

loop_
_atom_site_label
_atom_site_type_symbol
_atom_site_fract_x
_atom_site_fract_y
_atom_site_fract_z
_atom_site_U_iso_or_equiv
_atom_site_adp_type
_atom_site_occupancy
_atom_site_symmetry_multiplicity
_atom_site_calc_flag
_atom_site_refinement_flags
C1 C 0.9305(4) 0.9530(8) 0.2115(4) 0.029(2) Uani 1 1 d .
C2 C 0.8909(4) 1.0557(9) 0.1906(5) 0.035(2) Uani 1 1 d .
C3 C 0.8694(4) 1.0712(9) 0.2278(5) 0.037(2) Uani 1 1 d .
H3 H 0.8827 1.0235 0.2677 0.045 Uiso 1 1 calc R
C4 C 0.8279(4) 1.1573(9) 0.2061(5) 0.044(2) Uani 1 1 d .
H4 H 0.8144 1.1732 0.2322 0.053 Uiso 1 1 calc R
C5 C 0.8077(4) 1.2179(8) 0.1456(5) 0.037(2) Uani 1 1 d .
C6 C 0.8278(4) 1.2024(9) 0.1074(5) 0.041(2) Uani 1 1 d .
H6 H 0.8134 1.247 0.0664 0.049 Uiso 1 1 calc R
C7 C 0.8702(4) 1.1184(8) 0.1313(4) 0.032(2) Uani 1 1 d .
H7 H 0.8846 1.1053 0.1059 0.039 Uiso 1 1 calc R
C8 C 1.0784(4) 0.5115(8) 0.2992(4) 0.030(2) Uani 1 1 d .
H8A H 1.0568 0.4402 0.2977 0.037 Uiso 1 1 calc R
H8B H 1.1133 0.4771 0.3154 0.037 Uiso 1 1 calc R
C9 C 1.1053(3) 0.6053(8) 0.2102(4) 0.0277(18) Uani 1 1 d .
C10 C 1.1364(4) 0.5006(10) 0.2203(5) 0.041(2) Uani 1 1 d .
H10 H 1.1252 0.4164 0.2208 0.049 Uiso 1 1 calc R
C11 C 1.1849(4) 0.5208(11) 0.2296(5) 0.046(3) Uani 1 1 d .
H11 H 1.2073 0.4505 0.2386 0.055 Uiso 1 1 calc R
C12 C 1.1996(4) 0.6418(11) 0.2258(5) 0.045(3) Uani 1 1 d .
H12 H 1.2326 0.6553 0.2328 0.054 Uiso 1 1 calc R
C13 C 1.1673(4) 0.7439(12) 0.2119(5) 0.048(2) Uani 1 1 d .
H13 H 1.1775 0.8271 0.2077 0.058 Uiso 1 1 calc R
C14 C 1.1196(4) 0.7265(9) 0.2038(4) 0.038(2) Uani 1 1 d .
H14 H 1.0972 0.7972 0.194 0.046 Uiso 1 1 calc R
C15 C 1.0213(3) 0.4371(8) 0.1610(4) 0.0293(19) Uani 1 1 d .
C16 C 1.0179(4) 0.3158(9) 0.1823(5) 0.034(2) Uani 1 1 d .
H16 H 1.0288 0.3044 0.2274 0.041 Uiso 1 1 calc R
C17 C 0.9991(4) 0.2108(8) 0.1393(5) 0.037(2) Uani 1 1 d .
H17 H 0.9969 0.1293 0.155 0.044 Uiso 1 1 calc R
C18 C 0.9837(4) 0.2257(10) 0.0737(5) 0.046(3) Uani 1 1 d .
H18 H 0.9708 0.1546 0.0442 0.055 Uiso 1 1 calc R
C19 C 0.9871(4) 0.3464(9) 0.0512(5) 0.042(2) Uani 1 1 d .
H19 H 0.9768 0.3571 0.0063 0.05 Uiso 1 1 calc R
C20 C 1.0052(4) 0.4487(9) 0.0938(5) 0.040(2) Uani 1 1 d .
H20 H 1.007 0.53 0.0777 0.048 Uiso 1 1 calc R
C21 C 1.1063(3) 0.5414(8) 0.4328(4) 0.030(2) Uani 1 1 d .
C22 C 1.1159(4) 0.6038(9) 0.4906(5) 0.040(2) Uani 1 1 d .
H22 H 1.1085 0.6924 0.4889 0.048 Uiso 1 1 calc R
C23 C 1.1361(4) 0.5370(9) 0.5493(5) 0.048(3) Uani 1 1 d .
H23 H 1.1416 0.5791 0.5876 0.057 Uiso 1 1 calc R
C24 C 1.1482(4) 0.4090(10) 0.5526(5) 0.045(3) Uani 1 1 d .
H24 H 1.1631 0.3638 0.5936 0.055 Uiso 1 1 calc R
C25 C 1.1390(5) 0.3475(10) 0.4976(5) 0.050(3) Uani 1 1 d .
H25 H 1.1472 0.2592 0.4999 0.06 Uiso 1 1 calc R
C26 C 1.1175(4) 0.4141(9) 0.4374(5) 0.038(2) Uani 1 1 d .
H26 H 1.1106 0.3698 0.3989 0.046 Uiso 1 1 calc R
C27 C 1.1447(3) 0.7235(8) 0.3868(4) 0.030(2) Uani 1 1 d .
C28 C 1.1796(4) 0.6982(9) 0.3706(5) 0.035(2) Uani 1 1 d .
H28 H 1.1732 0.6287 0.3416 0.042 Uiso 1 1 calc R
C29 C 1.2239(4) 0.7719(10) 0.3955(5) 0.046(2) Uani 1 1 d .
H29 H 1.247 0.7546 0.3824 0.055 Uiso 1 1 calc R
C30 C 1.2345(4) 0.8708(10) 0.4394(5) 0.044(3) Uani 1 1 d .
H30 H 1.2646 0.9221 0.4563 0.053 Uiso 1 1 calc R
C31 C 1.2009(4) 0.8949(9) 0.4588(5) 0.044(3) Uani 1 1 d .
H31 H 1.2091 0.9596 0.4909 0.053 Uiso 1 1 calc R
C32 C 1.1554(4) 0.8249(8) 0.4316(4) 0.037(2) Uani 1 1 d .
H32 H 1.1315 0.845 0.443 0.044 Uiso 1 1 calc R
Cl Cl 1.01397(10) 0.8086(2) 0.40936(11) 0.0396(5) Uani 1 1 d .
N N 0.7629(3) 1.3023(8) 0.1207(5) 0.045(2) Uani 1 1 d .
O1 O 0.9454(3) 0.8944(6) 0.2642(3) 0.0332(15) Uani 1 1 d .
O2 O 0.9485(2) 0.9308(5) 0.1754(3) 0.0300(13) Uani 1 1 d .
O3 O 0.7422(3) 1.3072(7) 0.1510(4) 0.0496(18) Uani 1 1 d .
O4 O 0.7468(4) 1.3586(9) 0.0686(4) 0.075(3) Uani 1 1 d .
P1 P 1.04810(10) 0.5791(2) 0.21386(11) 0.0265(5) Uani 1 1 d .
P2 P 1.08451(9) 0.6343(2) 0.35683(11) 0.0266(5) Uani 1 1 d .
Re Re 1.006264(13) 0.75793(3) 0.302046(15) 0.02411(11) Uani 1 1 d .
O5 O 1.1593(3) -0.1538(8) 0.6482(4) 0.066(2) Uani 1 1 d .
C33 C 1.1037(4) -0.1668(11) 0.6102(6) 0.053(3) Uani 1 1 d .
H33A H 1.0921 -0.1875 0.6398 0.064 Uiso 1 1 calc R
H33B H 1.0918 -0.2352 0.5762 0.064 Uiso 1 1 calc R
C34 C 1.0830(4) -0.0386(10) 0.5772(5) 0.046(3) Uani 1 1 d .
H34A H 1.0485 -0.0474 0.5343 0.055 Uiso 1 1 calc R
H34B H 1.0798 0.0206 0.6067 0.055 Uiso 1 1 calc R
C35 C 1.1234(4) 0.0071(10) 0.5661(5) 0.048(3) Uani 1 1 d .
H35A H 1.1326 0.0976 0.5798 0.058 Uiso 1 1 calc R
H35B H 1.1108 -0.0012 0.5185 0.058 Uiso 1 1 calc R
C36 C 1.1696(4) -0.0797(11) 0.6097(6) 0.057(3) Uani 1 1 d .
H36A H 1.1756 -0.1351 0.5814 0.068 Uiso 1 1 calc R
H36B H 1.2013 -0.0279 0.6389 0.068 Uiso 1 1 calc R

loop_
_atom_site_aniso_label
_atom_site_aniso_U_11
_atom_site_aniso_U_22
_atom_site_aniso_U_33
_atom_site_aniso_U_23
_atom_site_aniso_U_13
_atom_site_aniso_U_12
C1 0.035(5) 0.022(4) 0.026(5) 0.003(4) 0.015(4) 0.008(4)
C2 0.043(6) 0.035(5) 0.034(5) 0.002(4) 0.026(5) 0.001(4)
C3 0.052(6) 0.038(5) 0.031(5) 0.002(4) 0.029(5) 0.007(5)
C4 0.050(7) 0.044(6) 0.045(6) 0.008(5) 0.030(5) 0.006(5)
C5 0.037(5) 0.036(5) 0.035(5) 0.002(4) 0.019(4) 0.003(4)
C6 0.050(6) 0.037(5) 0.045(6) 0.009(4) 0.032(5) 0.000(4)
C7 0.049(6) 0.028(5) 0.035(5) -0.003(4) 0.033(5) -0.002(4)
C8 0.037(6) 0.025(4) 0.032(5) -0.001(4) 0.022(5) -0.003(4)
C9 0.033(5) 0.032(5) 0.025(4) -0.002(4) 0.020(4) 0.000(4)
C10 0.035(6) 0.059(6) 0.036(5) 0.007(5) 0.025(5) 0.005(5)
C11 0.043(6) 0.067(7) 0.035(6) 0.009(5) 0.027(5) 0.021(5)
C12 0.033(6) 0.075(8) 0.037(6) 0.003(5) 0.025(5) -0.002(5)
C13 0.054(6) 0.059(6) 0.044(5) -0.002(6) 0.035(5) -0.011(7)
C14 0.039(5) 0.050(6) 0.031(5) -0.003(4) 0.022(4) -0.004(4)
C15 0.033(5) 0.034(5) 0.026(5) -0.009(4) 0.019(4) -0.002(4)
C16 0.034(5) 0.038(5) 0.036(5) -0.002(4) 0.023(5) 0.001(4)
C17 0.041(6) 0.028(5) 0.043(6) -0.004(4) 0.025(5) 0.000(4)
C18 0.049(6) 0.048(7) 0.048(6) -0.018(5) 0.032(5) 0.001(5)
C19 0.055(7) 0.044(6) 0.042(6) -0.010(5) 0.036(5) -0.003(5)
C20 0.056(7) 0.041(5) 0.039(6) -0.003(4) 0.037(5) 0.000(5)
C21 0.029(5) 0.036(5) 0.028(5) 0.011(4) 0.017(4) 0.005(4)
C22 0.052(6) 0.040(5) 0.032(5) 0.008(4) 0.026(5) 0.012(5)
C23 0.073(8) 0.044(6) 0.024(5) 0.009(4) 0.026(6) 0.012(5)
C24 0.061(7) 0.046(6) 0.028(5) 0.016(4) 0.024(5) 0.008(5)
C25 0.080(8) 0.037(5) 0.043(6) 0.018(5) 0.041(6) 0.016(5)
C26 0.045(6) 0.046(6) 0.025(5) 0.004(4) 0.020(5) 0.005(5)
C27 0.028(4) 0.036(5) 0.018(4) 0.002(3) 0.008(3) -0.003(4)
C28 0.034(5) 0.040(5) 0.032(5) 0.003(4) 0.019(4) 0.007(4)
C29 0.041(5) 0.062(7) 0.041(5) 0.003(5) 0.026(5) 0.000(5)
C30 0.034(6) 0.040(6) 0.039(6) 0.005(4) 0.009(5) -0.006(4)
C31 0.048(6) 0.040(6) 0.028(5) -0.003(4) 0.011(5) -0.004(5)
C32 0.045(6) 0.032(5) 0.027(5) -0.001(4) 0.017(5) 0.004(4)
Cl 0.0497(15) 0.0438(12) 0.0287(12) -0.0041(10) 0.0242(11) 0.0088(11)
N 0.053(6) 0.042(5) 0.055(6) 0.009(4) 0.040(5) 0.008(4)
O1 0.045(4) 0.032(3) 0.033(4) -0.007(3) 0.028(3) 0.002(3)
O2 0.034(4) 0.026(3) 0.029(3) -0.002(3) 0.017(3) -0.002(3)
O3 0.045(4) 0.053(4) 0.055(5) 0.006(4) 0.031(4) 0.011(3)
O4 0.092(7) 0.088(6) 0.072(6) 0.044(5) 0.061(6) 0.042(5)
P1 0.0348(13) 0.0286(11) 0.0237(12) -0.0017(9) 0.0211(11) -0.0006(10)
P2 0.0354(13) 0.0257(11) 0.0219(11) 0.0000(9) 0.0181(10) 0.0011(9)
Re 0.03145(17) 0.02450(17) 0.02093(15) -0.00027(19) 0.01750(13) 0.0010(2)
O5 0.056(5) 0.097(6) 0.052(5) 0.027(5) 0.035(4) 0.011(5)
C33 0.044(7) 0.070(8) 0.053(7) 0.002(6) 0.031(6) -0.001(6)
C34 0.049(7) 0.056(6) 0.040(6) 0.003(5) 0.030(5) 0.009(5)
C35 0.047(7) 0.052(6) 0.041(6) 0.001(5) 0.022(5) 0.000(5)
C36 0.051(7) 0.062(7) 0.064(8) 0.016(6) 0.037(6) -0.003(6)

loop_
_atom_type_symbol
_atom_type_description
_atom_type_scat_dispersion_real
_atom_type_scat_dispersion_imag
_atom_type_scat_source
C C 0.004 0.002 'International Tables Vol C Tables 4.2.6.8 and 6.1.1.4'
H H 0 0 'International Tables Vol C Tables 4.2.6.8 and 6.1.1.4'
Cl Cl 0.1704 0.1889 'International Tables Vol C Tables 4.2.6.8 and 6.1.1.4'
N N 0.0076 0.004 'International Tables Vol C Tables 4.2.6.8 and 6.1.1.4'
O O 0.0133 0.0073 'International Tables Vol C Tables 4.2.6.8 and 6.1.1.4'
P P 0.1184 0.1127 'International Tables Vol C Tables 4.2.6.8 and 6.1.1.4'
Re Re -1.4581 8.3324 'International Tables Vol C Tables 4.2.6.8 and 6.1.1.4'

loop_
_geom_angle_atom_site_label_1
_geom_angle_atom_site_label_2
_geom_angle_atom_site_label_3
_geom_angle
_geom_angle_site_symmetry_1
_geom_angle_site_symmetry_3
O1 C1 O2 123.3(8) . .
O1 C1 C2 117.5(8) . .
O2 C1 C2 119.2(7) . .
C7 C2 C3 120.5(9) . .
C7 C2 C1 120.8(8) . .
C3 C2 C1 117.9(8) . .
C2 C3 C4 120.1(9) . .
C2 C3 H3 119.9 . .
C4 C3 H3 119.9 . .
C5 C4 C3 117.6(9) . .
C5 C4 H4 121.2 . .
C3 C4 H4 121.2 . .
C4 C5 C6 123.2(9) . .
C4 C5 N 118.2(9) . .
C6 C5 N 118.6(8) . .
C5 C6 C7 117.9(9) . .
C5 C6 H6 121 . .
C7 C6 H6 121 . .
C2 C7 C6 120.5(8) . .
C2 C7 H7 119.7 . .
C6 C7 H7 119.7 . .
P2 C8 P1 110.5(5) . .
P2 C8 H8A 109.6 . .
P1 C8 H8A 109.6 . .
P2 C8 H8B 109.6 . .
P1 C8 H8B 109.6 . .
H8A C8 H8B 108.1 . .
C14 C9 C10 120.5(8) . .
C14 C9 P1 121.3(7) . .
C10 C9 P1 117.9(7) . .
C9 C10 C11 119.1(9) . .
C9 C10 H10 120.5 . .
C11 C10 H10 120.5 . .
C12 C11 C10 119.9(10) . .
C12 C11 H11 120.1 . .
C10 C11 H11 120.1 . .
C11 C12 C13 120.6(9) . .
C11 C12 H12 119.7 . .
C13 C12 H12 119.7 . .
C12 C13 C14 120.5(10) . .
C12 C13 H13 119.8 . .
C14 C13 H13 119.8 . .
C9 C14 C13 119.2(10) . .
C9 C14 H14 120.4 . .
C13 C14 H14 120.4 . .
C16 C15 C20 116.9(8) . .
C16 C15 P1 125.5(7) . .
C20 C15 P1 117.6(7) . .
C15 C16 C17 121.8(8) . .
C15 C16 H16 119.1 . .
C17 C16 H16 119.1 . .
C18 C17 C16 119.8(9) . .
C18 C17 H17 120.1 . .
C16 C17 H17 120.1 . .
C17 C18 C19 119.6(9) . .
C17 C18 H18 120.2 . .
C19 C18 H18 120.2 . .
C20 C19 C18 120.1(9) . .
C20 C19 H19 120 . .
C18 C19 H19 120 . .
C19 C20 C15 122.0(9) . .
C19 C20 H20 119 . .
C15 C20 H20 119 . .
C26 C21 C22 117.9(8) . .
C26 C21 P2 122.0(7) . .
C22 C21 P2 119.9(7) . .
C23 C22 C21 120.4(9) . .
C23 C22 H22 119.8 . .
C21 C22 H22 119.8 . .
C22 C23 C24 120.1(9) . .
C22 C23 H23 119.9 . .
C24 C23 H23 119.9 . .
C25 C24 C23 120.2(9) . .
C25 C24 H24 119.9 . .
C23 C24 H24 119.9 . .
C24 C25 C26 119.9(9) . .
C24 C25 H25 120 . .
C26 C25 H25 120 . .
C21 C26 C25 121.4(9) . .
C21 C26 H26 119.3 . .
C25 C26 H26 119.3 . .
C28 C27 C32 118.6(8) . .
C28 C27 P2 125.6(7) . .
C32 C27 P2 115.7(7) . .
C27 C28 C29 121.5(9) . .
C27 C28 H28 119.3 . .
C29 C28 H28 119.3 . .
C30 C29 C28 119.8(9) . .
C30 C29 H29 120.1 . .
C28 C29 H29 120.1 . .
C29 C30 C31 119.9(9) . .
C29 C30 H30 120.1 . .
C31 C30 H30 120.1 . .
C32 C31 C30 120.2(9) . .
C32 C31 H31 119.9 . .
C30 C31 H31 119.9 . .
C31 C32 C27 119.9(9) . .
C31 C32 H32 120 . .
C27 C32 H32 120 . .
O4 N O3 123.9(9) . .
O4 N C5 117.3(9) . .
O3 N C5 118.8(8) . .
C1 O1 Re 120.0(6) . .
C1 O2 Re 116.4(5) . 6_756
C15 P1 C9 99.1(4) . .
C15 P1 C8 102.4(4) . .
C9 P1 C8 102.0(4) . .
C15 P1 Re 121.2(3) . 6_756
C9 P1 Re 119.1(3) . 6_756
C8 P1 Re 110.2(3) . 6_756
C8 P2 C27 107.7(4) . .
C8 P2 C21 102.3(4) . .
C27 P2 C21 98.7(4) . .
C8 P2 Re 108.7(3) . .
C27 P2 Re 115.9(3) . .
C21 P2 Re 121.9(3) . .
O1 Re O2 80.9(2) . 6_756
O1 Re Re 88.11(16) . 6_756
O2 Re Re 87.87(15) 6_756 6_756
O1 Re P2 169.93(17) . .
O2 Re P2 89.90(16) 6_756 .
Re Re P2 95.69(5) 6_756 .
O1 Re P1 94.50(18) . 6_756
O2 Re P1 171.84(16) 6_756 6_756
Re Re P1 98.77(5) 6_756 6_756
P2 Re P1 94.13(8) . 6_756
O1 Re Cl 81.30(16) . .
O2 Re Cl 83.83(16) 6_756 .
Re Re Cl 167.44(5) 6_756 .
P2 Re Cl 93.71(8) . .
P1 Re Cl 88.82(8) 6_756 .
C36 O5 C33 105.9(8) . .
O5 C33 C34 104.9(9) . .
O5 C33 H33A 110.8 . .
C34 C33 H33A 110.8 . .
O5 C33 H33B 110.8 . .
C34 C33 H33B 110.8 . .
H33A C33 H33B 108.8 . .
C35 C34 C33 103.0(8) . .
C35 C34 H34A 111.2 . .
C33 C34 H34A 111.2 . .
C35 C34 H34B 111.2 . .
C33 C34 H34B 111.2 . .
H34A C34 H34B 109.1 . .
C34 C35 C36 104.2(9) . .
C34 C35 H35A 110.9 . .
C36 C35 H35A 110.9 . .
C34 C35 H35B 110.9 . .
C36 C35 H35B 110.9 . .
H35A C35 H35B 108.9 . .
O5 C36 C35 108.5(9) . .
O5 C36 H36A 110 . .
C35 C36 H36A 110 . .
O5 C36 H36B 110 . .
C35 C36 H36B 110 . .
H36A C36 H36B 108.4 . .

loop_
_geom_bond_atom_site_label_1
_geom_bond_atom_site_label_2
_geom_bond_distance
_geom_bond_site_symmetry_2
C1 O1 1.245(10) .
C1 O2 1.296(10) .
C1 C2 1.492(12) .
C2 C7 1.365(12) .
C2 C3 1.398(12) .
C3 C4 1.409(13) .
C3 H3 0.95 .
C4 C5 1.380(13) .
C4 H4 0.95 .
C5 C6 1.384(13) .
C5 N 1.462(12) .
C6 C7 1.409(13) .
C6 H6 0.95 .
C7 H7 0.95 .
C8 P2 1.824(9) .
C8 P1 1.860(9) .
C8 H8A 0.99 .
C8 H8B 0.99 .
C9 C14 1.380(12) .
C9 C10 1.389(12) .
C9 P1 1.848(9) .
C10 C11 1.406(14) .
C10 H10 0.95 .
C11 C12 1.366(15) .
C11 H11 0.95 .
C12 C13 1.372(15) .
C12 H12 0.95 .
C13 C14 1.393(13) .
C13 H13 0.95 .
C14 H14 0.95 .
C15 C16 1.395(12) .
C15 C20 1.412(12) .
C15 P1 1.826(8) .
C16 C17 1.395(12) .
C16 H16 0.95 .
C17 C18 1.383(13) .
C17 H17 0.95 .
C18 C19 1.402(14) .
C18 H18 0.95 .
C19 C20 1.367(13) .
C19 H19 0.95 .
C20 H20 0.95 .
C21 C26 1.364(13) .
C21 C22 1.413(12) .
C21 P2 1.838(8) .
C22 C23 1.378(12) .
C22 H22 0.95 .
C23 C24 1.381(14) .
C23 H23 0.95 .
C24 C25 1.356(14) .
C24 H24 0.95 .
C25 C26 1.399(12) .
C25 H25 0.95 .
C26 H26 0.95 .
C27 C28 1.371(12) .
C27 C32 1.414(12) .
C27 P2 1.834(9) .
C28 C29 1.386(13) .
C28 H28 0.95 .
C29 C30 1.383(14) .
C29 H29 0.95 .
C30 C31 1.386(14) .
C30 H30 0.95 .
C31 C32 1.385(13) .
C31 H31 0.95 .
C32 H32 0.95 .
Cl Re 2.525(2) .
N O4 1.216(10) .
N O3 1.217(10) .
O1 Re 2.121(6) .
O2 Re 2.162(6) 6_756
P1 Re 2.400(2) 6_756
P2 Re 2.390(2) .
Re O2 2.162(6) 6_756
Re Re 2.3208(9) 6_756
Re P1 2.400(2) 6_756
O5 C36 1.381(12) .
O5 C33 1.434(13) .
C33 C34 1.506(14) .
C33 H33A 0.99 .
C33 H33B 0.99 .
C34 C35 1.503(14) .
C34 H34A 0.99 .
C34 H34B 0.99 .
C35 C36 1.514(14) .
C35 H35A 0.99 .
C35 H35B 0.99 .
C36 H36A 0.99 .
C36 H36B 0.99 .

loop_
_geom_torsion_atom_site_label_1
_geom_torsion_atom_site_label_2
_geom_torsion_atom_site_label_3
_geom_torsion_atom_site_label_4
_geom_torsion
_geom_torsion_site_symmetry_4
O1 C1 C2 C7 -175.8(9) .
O2 C1 C2 C7 5.7(13) .
O1 C1 C2 C3 -6.0(13) .
O2 C1 C2 C3 175.4(9) .
C7 C2 C3 C4 -3.5(15) .
C1 C2 C3 C4 -173.3(9) .
C2 C3 C4 C5 4.2(14) .
C3 C4 C5 C6 -3.2(15) .
C3 C4 C5 N 176.8(9) .
C4 C5 C6 C7 1.4(15) .
N C5 C6 C7 -178.5(8) .
C3 C2 C7 C6 1.7(14) .
C1 C2 C7 C6 171.1(9) .
C5 C6 C7 C2 -0.6(14) .
C14 C9 C10 C11 5.4(13) .
P1 C9 C10 C11 -168.8(7) .
C9 C10 C11 C12 -2.9(14) .
C10 C11 C12 C13 -1.0(15) .
C11 C12 C13 C14 2.3(15) .
C10 C9 C14 C13 -4.1(13) .
P1 C9 C14 C13 169.9(7) .
C12 C13 C14 C9 0.2(14) .
C20 C15 C16 C17 -0.6(13) .
P1 C15 C16 C17 -176.9(7) .
C15 C16 C17 C18 0.6(14) .
C16 C17 C18 C19 0.0(14) .
C17 C18 C19 C20 -0.5(15) .
C18 C19 C20 C15 0.4(15) .
C16 C15 C20 C19 0.1(14) .
P1 C15 C20 C19 176.7(8) .
C26 C21 C22 C23 0.1(15) .
P2 C21 C22 C23 -175.1(8) .
C21 C22 C23 C24 1.6(17) .
C22 C23 C24 C25 -1.9(18) .
C23 C24 C25 C26 0.5(17) .
C22 C21 C26 C25 -1.6(15) .
P2 C21 C26 C25 173.5(8) .
C24 C25 C26 C21 1.3(17) .
C32 C27 C28 C29 -1.9(13) .
P2 C27 C28 C29 179.5(7) .
C27 C28 C29 C30 2.1(14) .
C28 C29 C30 C31 0.6(15) .
C29 C30 C31 C32 -3.5(15) .
C30 C31 C32 C27 3.7(14) .
C28 C27 C32 C31 -1.0(13) .
P2 C27 C32 C31 177.7(7) .
C4 C5 N O4 177.2(10) .
C6 C5 N O4 -2.8(14) .
C4 C5 N O3 -6.5(14) .
C6 C5 N O3 173.4(9) .
O2 C1 O1 Re 3.7(12) .
C2 C1 O1 Re -174.8(6) .
O1 C1 O2 Re 13.2(12) 6_756
C2 C1 O2 Re -168.3(6) 6_756
C16 C15 P1 C9 114.5(8) .
C20 C15 P1 C9 -61.8(8) .
C16 C15 P1 C8 9.9(9) .
C20 C15 P1 C8 -166.3(7) .
C16 C15 P1 Re -113.2(8) 6_756
C20 C15 P1 Re 70.5(8) 6_756
C14 C9 P1 C15 138.8(7) .
C10 C9 P1 C15 -47.1(8) .
C14 C9 P1 C8 -116.3(8) .
C10 C9 P1 C8 57.8(8) .
C14 C9 P1 Re 5.2(8) 6_756
C10 C9 P1 Re 179.3(6) 6_756
P2 C8 P1 C15 -157.0(5) .
P2 C8 P1 C9 100.7(5) .
P2 C8 P1 Re -26.7(5) 6_756
P1 C8 P2 C27 -84.0(5) .
P1 C8 P2 C21 172.5(5) .
P1 C8 P2 Re 42.3(5) .
C28 C27 P2 C8 -2.4(9) .
C32 C27 P2 C8 179.0(6) .
C28 C27 P2 C21 103.6(8) .
C32 C27 P2 C21 -75.0(7) .
C28 C27 P2 Re -124.4(7) .
C32 C27 P2 Re 57.0(7) .
C26 C21 P2 C8 4.7(9) .
C22 C21 P2 C8 179.7(8) .
C26 C21 P2 C27 -105.7(8) .
C22 C21 P2 C27 69.3(8) .
C26 C21 P2 Re 126.3(7) .
C22 C21 P2 Re -58.7(8) .
C1 O1 Re O2 72.4(7) 6_756
C1 O1 Re Re -15.8(6) 6_756
C1 O1 Re P2 96.7(11) .
C1 O1 Re P1 -114.4(6) 6_756
C1 O1 Re Cl 157.5(7) .
C8 P2 Re O1 -149.8(10) .
C27 P2 Re O1 -28.3(10) .
C21 P2 Re O1 91.7(10) .
C8 P2 Re O2 -125.9(3) 6_756
C27 P2 Re O2 -4.4(3) 6_756
C21 P2 Re O2 115.7(4) 6_756
C8 P2 Re Re -38.0(3) 6_756
C27 P2 Re Re 83.5(3) 6_756
C21 P2 Re Re -156.5(4) 6_756
C8 P2 Re P1 61.2(3) 6_756
C27 P2 Re P1 -177.3(3) 6_756
C21 P2 Re P1 -57.2(4) 6_756
C8 P2 Re Cl 150.3(3) .
C27 P2 Re Cl -88.2(3) .
C21 P2 Re Cl 31.9(4) .
C36 O5 C33 C34 -37.9(11) .
O5 C33 C34 C35 31.9(11) .
C33 C34 C35 C36 -14.9(11) .
C33 O5 C36 C35 28.2(12) .
C34 C35 C36 O5 -7.5(13) .
